data_4501278
loop_
_publ_author_name
'Hisamatsu, Shugo'
'Masu, Hyuma'
'Azumaya, Isao'
'Takahashi, Masahiro'
'Kishikawa, Keiki'
'Kohmoto, Shigeo'

_publ_section_title
;
 U-Shaped Aromatic Ureadicarboxylic Acids as Versatile Building Blocks:
 Construction of Ladder and Zigzag Networks and Channels
;
_journal_issue 12
_journal_name_full 'Crystal Growth &amp; Design'
_journal_page_first 5387
_journal_paper_doi 10.1021/cg200988w
_journal_volume 11
_journal_year 2011
_chemical_formula_moiety 'C17 H15 N2 O5, C17 H14 N2 O5, 3(C11 H11 N4 O), 3(C2 H6 O), 5.5(H2 O) '
_chemical_formula_sum 'C73 H91 N16 O21.5'
_chemical_formula_weight 1536.62
_chemical_name_systematic
; 
 ? 
;
_space_group_IT_number 61
_symmetry_cell_setting orthorhombic
_symmetry_space_group_name_Hall '-P 2ac 2ab'
_symmetry_space_group_name_H-M 'P b c a'
_atom_sites_solution_hydrogens geom
_atom_sites_solution_primary direct
_atom_sites_solution_secondary difmap
_audit_creation_method SHELXL-97
_cell_angle_alpha 90.00
_cell_angle_beta 90.00
_cell_angle_gamma 90.00
_cell_formula_units_Z 8
_cell_length_a 25.6980(4)
_cell_length_b 19.7165(4)
_cell_length_c 30.1786(6)
_cell_measurement_reflns_used 9943
_cell_measurement_temperature 173
_cell_measurement_theta_max 67.12
_cell_measurement_theta_min 3.18
_cell_volume 15290.7(5)
_computing_cell_refinement 'APEX2 (Bruker AXS, 2006)'
_computing_data_collection 'APEX2 (Bruker AXS, 2006)'
_computing_data_reduction 'SAINT (Bruker AXS, 2004)'
_computing_molecular_graphics 'XSHEL (Bruker AXS,2002)'
_computing_publication_material 'XCIF (Bruker AXS, 2001)'
_computing_structure_refinement 'SHELXL-97 (Sheldrick, 1997)'
_computing_structure_solution 'SHELXS-97 (Sheldrick, 1997)'
_diffrn_ambient_temperature 173
_diffrn_detector_area_resol_mean 8.333
_diffrn_measured_fraction_theta_full 0.966
_diffrn_measured_fraction_theta_max 0.966
_diffrn_measurement_device_type 'Bruker APEXII CCD area detector'
_diffrn_measurement_method 'phi and omega scans'
_diffrn_radiation_monochromator 'Bruker Helios multilayer confocal mirror'
_diffrn_radiation_source 'Bruker TXS fine-focus rotating anode'
_diffrn_radiation_type CuK\a
_diffrn_radiation_wavelength 1.54178
_diffrn_reflns_av_R_equivalents 0.0267
_diffrn_reflns_av_sigmaI/netI 0.0276
_diffrn_reflns_limit_h_max 25
_diffrn_reflns_limit_h_min -30
_diffrn_reflns_limit_k_max 23
_diffrn_reflns_limit_k_min -17
_diffrn_reflns_limit_l_max 31
_diffrn_reflns_limit_l_min -36
_diffrn_reflns_number 44325
_diffrn_reflns_theta_full 67.96
_diffrn_reflns_theta_max 67.96
_diffrn_reflns_theta_min 3.18
_exptl_absorpt_coefficient_mu 0.833
_exptl_absorpt_correction_T_max 0.9674
_exptl_absorpt_correction_T_min 0.7881
_exptl_absorpt_correction_type empirical
_exptl_absorpt_process_details
;
SADABS Sheldrick 1996
;
_exptl_crystal_colour colourless
_exptl_crystal_density_diffrn 1.335
_exptl_crystal_density_method 'not measured'
_exptl_crystal_description plate
_exptl_crystal_F_000 6504
_exptl_crystal_size_max 0.30
_exptl_crystal_size_mid 0.20
_exptl_crystal_size_min 0.04
_refine_diff_density_max 0.901
_refine_diff_density_min -0.583
_refine_diff_density_rms 0.058
_refine_ls_extinction_method none
_refine_ls_goodness_of_fit_ref 1.057
_refine_ls_hydrogen_treatment constr
_refine_ls_matrix_type full
_refine_ls_number_parameters 1017
_refine_ls_number_reflns 13453
_refine_ls_number_restraints 8
_refine_ls_restrained_S_all 1.067
_refine_ls_R_factor_all 0.0746
_refine_ls_R_factor_gt 0.0630
_refine_ls_shift/su_max 0.047
_refine_ls_shift/su_mean 0.001
_refine_ls_structure_factor_coef Fsqd
_refine_ls_weighting_details 'calc w=1/[\s^2^(Fo^2^)+(0.0994P)^2^+13.3389P] where P=(Fo^2^+2Fc^2^)/3'
_refine_ls_weighting_scheme calc
_refine_ls_wR_factor_gt 0.1801
_refine_ls_wR_factor_ref 0.1898
_reflns_number_gt 11145
_reflns_number_total 13453
_reflns_threshold_expression >2sigma(I)
_cod_data_source_file cg200988w_si_002.cif
_cod_data_source_block 1_7_EtOH(u110809his1)
_cod_depositor_comments
;
The following automatic conversions were performed:

'_symmetry_cell_setting' value 'Orthorhombic' changed to
'orthorhombic' according to
/home/saulius/struct/CIF-dictionaries/cif_core.dic dictionary named
'cif_core.dic' version 2.4.1 from 2010-06-29.

Automatic conversion script
Id: cif_fix_values 1715 2011-07-08 13:25:40Z adriana 
;
_cod_original_sg_symbol_H-M 'Pbca '
_cod_original_formula_sum 'C73 H91 N16 O21.50'
_cod_database_code 4501278

loop_
_symmetry_equiv_pos_as_xyz
'x, y, z'
'-x+1/2, -y, z+1/2'
'-x, y+1/2, -z+1/2'
'x+1/2, -y+1/2, -z'
'-x, -y, -z'
'x-1/2, y, -z-1/2'
'x, -y-1/2, z-1/2'
'-x-1/2, y-1/2, z'

loop_
_atom_site_label
_atom_site_type_symbol
_atom_site_fract_x
_atom_site_fract_y
_atom_site_fract_z
_atom_site_U_iso_or_equiv
_atom_site_adp_type
_atom_site_occupancy
_atom_site_symmetry_multiplicity
_atom_site_calc_flag
_atom_site_refinement_flags
_atom_site_disorder_assembly
_atom_site_disorder_group
C1 C 0.50140(10) 0.71684(17) 0.45076(10) 0.0456(7) Uani 1 1 d . . .
C2 C 0.53913(12) 0.74882(19) 0.47640(10) 0.0559(8) Uani 1 1 d . . .
H2 H 0.5646 0.7762 0.4622 0.067 Uiso 1 1 calc R . .
C3 C 0.54042(12) 0.7418(2) 0.52193(11) 0.0588(9) Uani 1 1 d . . .
H3 H 0.5662 0.7647 0.5389 0.071 Uiso 1 1 calc R . .
C4 C 0.50376(11) 0.70096(18) 0.54271(10) 0.0510(8) Uani 1 1 d . . .
C5 C 0.46663(10) 0.66736(17) 0.51757(10) 0.0475(7) Uani 1 1 d . . .
H5 H 0.4422 0.6383 0.5316 0.057 Uiso 1 1 calc R . .
C6 C 0.46504(10) 0.67595(16) 0.47223(10) 0.0442(7) Uani 1 1 d . . .
H6 H 0.4388 0.6537 0.4554 0.053 Uiso 1 1 calc R . .
C7 C 0.46280(13) 0.68445(18) 0.61528(10) 0.0540(8) Uani 1 1 d . . .
C8 C 0.36814(13) 0.69481(17) 0.60526(10) 0.0520(8) Uani 1 1 d . . .
C9 C 0.32647(15) 0.7314(2) 0.58802(14) 0.0710(11) Uani 1 1 d . . .
H9 H 0.3326 0.7746 0.5752 0.085 Uiso 1 1 calc R . .
C10 C 0.27673(14) 0.7062(2) 0.58925(14) 0.0699(11) Uani 1 1 d . . .
H10 H 0.2491 0.7324 0.5772 0.084 Uiso 1 1 calc R . .
C11 C 0.26572(12) 0.64323(17) 0.60770(10) 0.0516(8) Uani 1 1 d . . .
C12 C 0.30709(12) 0.60696(16) 0.62549(10) 0.0473(7) Uani 1 1 d . . .
H12 H 0.3006 0.5641 0.6388 0.057 Uiso 1 1 calc R . .
C13 C 0.35759(12) 0.63157(16) 0.62442(10) 0.0477(7) Uani 1 1 d . . .
H13 H 0.3851 0.6055 0.6367 0.057 Uiso 1 1 calc R . .
C14 C 0.49956(11) 0.72595(17) 0.40158(10) 0.0475(7) Uani 1 1 d . . .
C15 C 0.21262(12) 0.61429(18) 0.60890(10) 0.0528(8) Uani 1 1 d . . .
C16 C 0.42561(17) 0.7905(2) 0.58374(16) 0.0774(12) Uani 1 1 d . . .
H16A H 0.4175 0.7905 0.5520 0.116 Uiso 1 1 calc R . .
H16B H 0.4617 0.8052 0.5881 0.116 Uiso 1 1 calc R . .
H16C H 0.4021 0.8217 0.5992 0.116 Uiso 1 1 calc R . .
C17 C 0.55626(14) 0.6759(3) 0.61042(12) 0.0791(13) Uani 1 1 d . . .
H17A H 0.5571 0.6935 0.6408 0.119 Uiso 1 1 calc R . .
H17B H 0.5846 0.6963 0.5932 0.119 Uiso 1 1 calc R . .
H17C H 0.5604 0.6265 0.6109 0.119 Uiso 1 1 calc R . .
C18 C 0.26379(9) 0.39924(13) 0.45792(8) 0.0345(5) Uani 1 1 d . . .
C19 C 0.23358(10) 0.43507(15) 0.48795(9) 0.0402(6) Uani 1 1 d . . .
H19 H 0.2025 0.4564 0.4781 0.048 Uiso 1 1 calc R . .
C20 C 0.24776(10) 0.44021(15) 0.53174(9) 0.0410(6) Uani 1 1 d . . .
H20 H 0.2269 0.4656 0.5517 0.049 Uiso 1 1 calc R . .
C21 C 0.29295(10) 0.40809(15) 0.54686(9) 0.0383(6) Uani 1 1 d . . .
C22 C 0.32118(10) 0.36819(15) 0.51782(9) 0.0399(6) Uani 1 1 d . . .
H22 H 0.3502 0.3430 0.5283 0.048 Uiso 1 1 calc R . .
C23 C 0.30729(10) 0.36488(14) 0.47373(9) 0.0380(6) Uani 1 1 d . . .
H23 H 0.3278 0.3387 0.4538 0.046 Uiso 1 1 calc R . .
C24 C 0.25081(10) 0.39904(13) 0.40935(8) 0.0349(5) Uani 1 1 d . . .
C25 C 0.26885(11) 0.40693(16) 0.62592(9) 0.0431(6) Uani 1 1 d . . .
H25A H 0.2833 0.3781 0.6494 0.065 Uiso 1 1 calc R . .
H25B H 0.2385 0.3846 0.6128 0.065 Uiso 1 1 calc R . .
H25C H 0.2584 0.4507 0.6385 0.065 Uiso 1 1 calc R . .
C26 C 0.35642(10) 0.43760(16) 0.60696(9) 0.0409(6) Uani 1 1 d . . .
C27 C 0.44765(11) 0.4619(2) 0.59999(10) 0.0669(11) Uani 1 1 d . . .
H27A H 0.4476 0.4996 0.6211 0.100 Uiso 1 1 calc R . .
H27B H 0.4742 0.4699 0.5773 0.100 Uiso 1 1 calc R . .
H27C H 0.4553 0.4195 0.6156 0.100 Uiso 1 1 calc R . .
C28 C 0.39218(10) 0.48102(16) 0.53447(9) 0.0417(6) Uani 1 1 d . . .
C29 C 0.42826(10) 0.45784(18) 0.50329(9) 0.0471(7) Uani 1 1 d . . .
H29 H 0.4551 0.4276 0.5122 0.056 Uiso 1 1 calc R . .
C30 C 0.42510(10) 0.47849(16) 0.45982(9) 0.0409(6) Uani 1 1 d . . .
H30 H 0.4502 0.4629 0.4391 0.049 Uiso 1 1 calc R . .
C31 C 0.38575(9) 0.52170(14) 0.44589(8) 0.0345(5) Uani 1 1 d . . .
C32 C 0.35058(10) 0.54602(14) 0.47717(9) 0.0358(6) Uani 1 1 d . . .
H32 H 0.3236 0.5760 0.4682 0.043 Uiso 1 1 calc R . .
C33 C 0.35449(10) 0.52692(15) 0.52140(9) 0.0391(6) Uani 1 1 d . . .
H33 H 0.3312 0.5454 0.5427 0.047 Uiso 1 1 calc R . .
C34 C 0.38119(9) 0.54012(14) 0.39781(8) 0.0350(6) Uani 1 1 d . . .
C35 C 0.32272(10) 0.73124(13) 0.29235(10) 0.0385(6) Uani 1 1 d . . .
H35 H 0.2955 0.7273 0.3135 0.046 Uiso 1 1 calc R . .
C36 C 0.37317(10) 0.72721(13) 0.30622(10) 0.0373(6) Uani 1 1 d . . .
H36 H 0.3810 0.7201 0.3366 0.045 Uiso 1 1 calc R . .
C37 C 0.41352(9) 0.73367(12) 0.27496(9) 0.0323(5) Uani 1 1 d . . .
C38 C 0.40010(9) 0.74263(13) 0.23063(9) 0.0362(6) Uani 1 1 d . . .
H38 H 0.4263 0.7464 0.2085 0.043 Uiso 1 1 calc R . .
C39 C 0.34846(10) 0.74591(14) 0.21950(10) 0.0405(6) Uani 1 1 d . . .
H39 H 0.3392 0.7522 0.1893 0.049 Uiso 1 1 calc R . .
C40 C 0.50899(9) 0.73809(12) 0.26778(9) 0.0329(5) Uani 1 1 d . . .
C41 C 0.60288(9) 0.73950(13) 0.28478(9) 0.0354(6) Uani 1 1 d . . .
C42 C 0.63858(10) 0.74549(15) 0.31954(10) 0.0433(7) Uani 1 1 d . . .
H42 H 0.6270 0.7484 0.3494 0.052 Uiso 1 1 calc R . .
C43 C 0.69091(10) 0.74715(15) 0.30963(11) 0.0442(7) Uani 1 1 d . . .
H43 H 0.7150 0.7520 0.3333 0.053 Uiso 1 1 calc R . .
C44 C 0.67513(10) 0.73527(13) 0.23553(10) 0.0397(6) Uani 1 1 d . . .
H44 H 0.6880 0.7310 0.2061 0.048 Uiso 1 1 calc R . .
C45 C 0.62172(9) 0.73377(13) 0.24198(10) 0.0368(6) Uani 1 1 d . . .
H45 H 0.5986 0.7289 0.2176 0.044 Uiso 1 1 calc R . .
C46 C 0.23326(9) 0.57200(13) 0.32868(8) 0.0315(5) Uani 1 1 d . . .
H46 H 0.2480 0.5733 0.3575 0.038 Uiso 1 1 calc R . .
C47 C 0.18005(9) 0.57304(13) 0.32313(9) 0.0337(5) Uani 1 1 d . . .
H47 H 0.1587 0.5753 0.3488 0.040 Uiso 1 1 calc R . .
C48 C 0.18790(9) 0.56776(13) 0.24791(9) 0.0341(5) Uani 1 1 d . . .
H48 H 0.1720 0.5658 0.2195 0.041 Uiso 1 1 calc R . .
C49 C 0.24157(9) 0.56708(12) 0.24998(8) 0.0308(5) Uani 1 1 d . . .
H49 H 0.2619 0.5653 0.2237 0.037 Uiso 1 1 calc R . .
C50 C 0.26521(8) 0.56900(11) 0.29134(8) 0.0259(5) Uani 1 1 d . . .
C51 C 0.35726(8) 0.57066(11) 0.26718(8) 0.0250(5) Uani 1 1 d . . .
C52 C 0.45355(8) 0.56759(12) 0.26667(8) 0.0282(5) Uani 1 1 d . . .
C53 C 0.49613(9) 0.56351(14) 0.29561(9) 0.0350(6) Uani 1 1 d . . .
H53 H 0.4906 0.5585 0.3266 0.042 Uiso 1 1 calc R . .
C54 C 0.54562(9) 0.56679(14) 0.27907(9) 0.0363(6) Uani 1 1 d . . .
H54 H 0.5743 0.5647 0.2988 0.044 Uiso 1 1 calc R . .
C55 C 0.51432(9) 0.57626(14) 0.20747(9) 0.0359(6) Uani 1 1 d . . .
H55 H 0.5211 0.5803 0.1766 0.043 Uiso 1 1 calc R . .
C56 C 0.46337(9) 0.57408(14) 0.22188(8) 0.0338(5) Uani 1 1 d . . .
H56 H 0.4355 0.5770 0.2013 0.041 Uiso 1 1 calc R . .
C57 C 0.11548(9) 0.40665(13) 0.25142(8) 0.0327(5) Uani 1 1 d . . .
H57 H 0.1374 0.4088 0.2261 0.039 Uiso 1 1 calc R . .
C58 C 0.06169(10) 0.40481(13) 0.24701(9) 0.0358(6) Uani 1 1 d . . .
H58 H 0.0477 0.4047 0.2179 0.043 Uiso 1 1 calc R . .
C59 C 0.04903(10) 0.40302(15) 0.32138(9) 0.0418(6) Uani 1 1 d . . .
H59 H 0.0261 0.4025 0.3461 0.050 Uiso 1 1 calc R . .
C60 C 0.10176(10) 0.40349(15) 0.32927(9) 0.0390(6) Uani 1 1 d . . .
H60 H 0.1145 0.4026 0.3588 0.047 Uiso 1 1 calc R . .
C61 C 0.13626(9) 0.40523(12) 0.29384(8) 0.0287(5) Uani 1 1 d . . .
C62 C 0.22935(8) 0.40097(11) 0.27346(8) 0.0268(5) Uani 1 1 d . . .
C63 C 0.32541(8) 0.40194(11) 0.27524(8) 0.0270(5) Uani 1 1 d . . .
C64 C 0.36882(9) 0.39702(13) 0.30368(8) 0.0320(5) Uani 1 1 d . . .
H64 H 0.3640 0.3931 0.3348 0.038 Uiso 1 1 calc R . .
C65 C 0.41779(9) 0.39793(13) 0.28615(9) 0.0341(5) Uani 1 1 d . . .
H65 H 0.4470 0.3947 0.3054 0.041 Uiso 1 1 calc R . .
C66 C 0.38484(10) 0.40917(13) 0.21453(9) 0.0339(5) Uani 1 1 d . . .
H66 H 0.3911 0.4137 0.1836 0.041 Uiso 1 1 calc R . .
C67 C 0.33451(9) 0.40883(12) 0.22982(8) 0.0308(5) Uani 1 1 d . . .
H67 H 0.3062 0.4132 0.2098 0.037 Uiso 1 1 calc R . .
C75 C 0.33511(17) 0.7466(2) 0.42334(15) 0.0774(11) Uani 1 1 d D . .
H75A H 0.3285 0.7925 0.4114 0.093 Uiso 1 1 calc R . .
H75B H 0.3722 0.7357 0.4183 0.093 Uiso 1 1 calc R . .
C77 C 0.3247(2) 0.7463(3) 0.47020(17) 0.0948(14) Uani 1 1 d D . .
H77A H 0.2874 0.7538 0.4752 0.142 Uiso 1 1 calc R . .
H77B H 0.3447 0.7825 0.4845 0.142 Uiso 1 1 calc R . .
H77C H 0.3348 0.7024 0.4827 0.142 Uiso 1 1 calc R . .
N1 N 0.41891(11) 0.72099(15) 0.60184(10) 0.0590(7) Uani 1 1 d . . .
N2 N 0.50598(10) 0.69328(18) 0.58977(9) 0.0615(8) Uani 1 1 d . . .
N3 N 0.39592(8) 0.45683(16) 0.57867(7) 0.0516(7) Uani 1 1 d . . .
N4 N 0.30848(8) 0.41799(13) 0.59160(7) 0.0422(5) Uani 1 1 d . . .
N5 N 0.31066(8) 0.74052(10) 0.24983(8) 0.0391(5) Uani 1 1 d . . .
H5A H 0.2778 0.7431 0.2417 0.047 Uiso 1 1 calc R . .
N6 N 0.46321(7) 0.73066(11) 0.29137(8) 0.0346(5) Uani 1 1 d . . .
H6A H 0.4663 0.7232 0.3200 0.041 Uiso 1 1 calc R . .
N7 N 0.55044(8) 0.73941(12) 0.29646(8) 0.0387(5) Uani 1 1 d . . .
H7 H 0.5432 0.7403 0.3249 0.046 Uiso 1 1 calc R . .
N8 N 0.70941(8) 0.74232(11) 0.26828(9) 0.0412(5) Uani 1 1 d . . .
N9 N 0.15707(7) 0.57104(10) 0.28349(7) 0.0315(4) Uani 1 1 d . . .
N10 N 0.31871(7) 0.56705(10) 0.29858(7) 0.0275(4) Uani 1 1 d . . .
H10A H 0.3289 0.5631 0.3263 0.033 Uiso 1 1 calc R . .
N11 N 0.40529(7) 0.56334(10) 0.28671(7) 0.0292(4) Uani 1 1 d . . .
H11 H 0.4053 0.5550 0.3153 0.035 Uiso 1 1 calc R . .
N12 N 0.55432(7) 0.57289(11) 0.23563(7) 0.0327(5) Uani 1 1 d . . .
H12A H 0.5864 0.5747 0.2256 0.039 Uiso 1 1 calc R . .
N13 N 0.02842(8) 0.40323(11) 0.28065(8) 0.0376(5) Uani 1 1 d . . .
N14 N 0.18941(7) 0.40500(10) 0.30362(7) 0.0291(4) Uani 1 1 d . . .
H14 H 0.1981 0.4077 0.3318 0.035 Uiso 1 1 calc R . .
N15 N 0.27716(7) 0.40005(10) 0.29497(7) 0.0282(4) Uani 1 1 d . . .
H15 H 0.2765 0.3981 0.3241 0.034 Uiso 1 1 calc R . .
N16 N 0.42548(8) 0.40325(10) 0.24243(7) 0.0337(5) Uani 1 1 d . . .
H16 H 0.4574 0.4029 0.2318 0.040 Uiso 1 1 calc R . .
O1 O 0.46368(10) 0.64973(14) 0.64864(7) 0.0663(7) Uani 1 1 d . . .
O2 O 0.20282(9) 0.55868(12) 0.62305(8) 0.0597(6) Uani 1 1 d . . .
O3 O 0.17661(10) 0.65552(15) 0.59311(11) 0.0828(9) Uani 1 1 d . . .
H3A H 0.1474 0.6366 0.5947 0.124 Uiso 1 1 calc R . .
O4 O 0.46578(8) 0.69509(12) 0.37969(7) 0.0550(6) Uani 1 1 d . . .
O5 O 0.53328(9) 0.76502(14) 0.38406(7) 0.0658(7) Uani 1 1 d . . .
O6 O 0.34362(7) 0.57788(10) 0.38625(6) 0.0416(4) Uani 1 1 d . . .
O7 O 0.41371(7) 0.51626(10) 0.37138(6) 0.0408(4) Uani 1 1 d . . .
O8 O 0.28399(7) 0.37391(10) 0.38324(6) 0.0408(4) Uani 1 1 d . . .
O9 O 0.20798(7) 0.42349(11) 0.39683(6) 0.0445(5) Uani 1 1 d . . .
O10 O 0.36477(7) 0.43710(12) 0.64713(6) 0.0482(5) Uani 1 1 d . . .
O11 O 0.51164(6) 0.74271(11) 0.22775(6) 0.0428(5) Uani 1 1 d . . .
O12 O 0.35020(6) 0.57956(9) 0.22757(5) 0.0316(4) Uani 1 1 d . . .
O13 O 0.22414(6) 0.39749(9) 0.23367(6) 0.0359(4) Uani 1 1 d . . .
O14 O 0.70539(9) 0.73588(11) 0.12535(8) 0.0586(6) Uani 1 1 d . . .
O15 O 0.36453(8) 0.55447(14) 0.13541(8) 0.0619(6) Uani 1 1 d . . .
O16 O 0.08170(10) 0.61761(16) 0.60358(11) 0.0834(9) Uani 1 1 d . . .
O17 O 0.11400(10) 0.46321(17) 0.43397(9) 0.0787(8) Uani 1 1 d . . .
H17 H 0.1449 0.4534 0.4277 0.118 Uiso 1 1 calc R . .
O18 O 0.63278(11) 0.83284(17) 0.57606(10) 0.0821(8) Uani 1 1 d . . .
H18 H 0.6552 0.8137 0.5920 0.123 Uiso 1 1 calc R . .
O19 O 0.55848(12) 0.57002(16) 0.10266(10) 0.0838(8) Uani 1 1 d . . .
O22 O 0.30356(10) 0.69875(14) 0.40040(11) 0.0796(8) Uani 1 1 d . . .
H22A H 0.2720 0.7084 0.4042 0.119 Uiso 1 1 calc R . .
C70 C 0.6553(3) 0.8462(4) 0.5311(2) 0.141(3) Uani 1 1 d D . .
H70A H 0.6636 0.8024 0.5167 0.169 Uiso 1 1 calc R . .
H70B H 0.6290 0.8697 0.5127 0.169 Uiso 1 1 calc R . .
C71 C 0.7025(3) 0.8877(4) 0.5334(3) 0.155(3) Uani 1 1 d D . .
H71A H 0.6938 0.9326 0.5452 0.233 Uiso 1 1 calc R . .
H71B H 0.7173 0.8925 0.5037 0.233 Uiso 1 1 calc R . .
H71C H 0.7279 0.8658 0.5529 0.233 Uiso 1 1 calc R . .
C69 C 0.0438(3) 0.4122(5) 0.4838(3) 0.187(4) Uani 1 1 d D . .
H69A H 0.0413 0.4426 0.5094 0.281 Uiso 1 1 calc R . .
H69B H 0.0379 0.3653 0.4934 0.281 Uiso 1 1 calc R . .
H69C H 0.0174 0.4248 0.4618 0.281 Uiso 1 1 calc R . .
C68 C 0.0954(3) 0.4180(6) 0.4642(4) 0.226(6) Uani 1 1 d D . .
H68A H 0.1194 0.4216 0.4897 0.271 Uiso 1 1 calc R . .
H68B H 0.1021 0.3729 0.4509 0.271 Uiso 1 1 calc R . .
O20A O 0.0462(7) 0.463(2) 0.5814(11) 0.147(11) Uani 0.41(4) 1 d P A 1
O20B O 0.0402(2) 0.4915(4) 0.6079(8) 0.095(5) Uani 0.59(4) 1 d P A 2
O21 O 0.0509(7) 0.5770(11) 0.5420(12) 0.42(2) Uani 0.50 1 d P . .

loop_
_atom_site_aniso_label
_atom_site_aniso_U_11
_atom_site_aniso_U_22
_atom_site_aniso_U_33
_atom_site_aniso_U_23
_atom_site_aniso_U_13
_atom_site_aniso_U_12
C1 0.0261(12) 0.0669(18) 0.0439(16) 0.0134(14) -0.0013(11) -0.0058(13)
C2 0.0359(15) 0.088(2) 0.0441(17) 0.0154(16) 0.0018(13) -0.0207(16)
C3 0.0397(16) 0.095(3) 0.0412(17) 0.0099(16) -0.0033(13) -0.0195(17)
C4 0.0342(14) 0.079(2) 0.0400(16) 0.0155(15) 0.0027(12) -0.0003(14)
C5 0.0287(13) 0.0655(18) 0.0484(17) 0.0171(14) 0.0048(12) -0.0028(13)
C6 0.0264(12) 0.0594(17) 0.0468(16) 0.0130(13) -0.0002(11) -0.0026(12)
C7 0.0522(18) 0.072(2) 0.0372(16) 0.0053(15) 0.0050(13) -0.0104(16)
C8 0.0507(17) 0.0630(19) 0.0425(17) 0.0043(14) 0.0181(13) 0.0042(15)
C9 0.058(2) 0.077(2) 0.079(3) 0.031(2) 0.0247(19) 0.0050(18)
C10 0.0513(19) 0.080(2) 0.078(3) 0.032(2) 0.0209(18) 0.0156(18)
C11 0.0473(17) 0.0642(19) 0.0433(16) 0.0056(14) 0.0182(13) 0.0083(15)
C12 0.0509(17) 0.0521(16) 0.0388(15) -0.0025(12) 0.0091(13) 0.0042(14)
C13 0.0483(16) 0.0569(17) 0.0378(15) -0.0023(13) 0.0072(12) 0.0033(14)
C14 0.0296(13) 0.0680(19) 0.0448(16) 0.0118(14) 0.0006(12) -0.0076(13)
C15 0.0467(17) 0.066(2) 0.0454(17) 0.0040(15) 0.0148(14) 0.0126(15)
C16 0.068(2) 0.066(2) 0.098(3) 0.016(2) 0.025(2) -0.005(2)
C17 0.0485(19) 0.144(4) 0.0452(19) 0.028(2) -0.0085(15) -0.009(2)
C18 0.0265(12) 0.0443(14) 0.0326(13) -0.0006(11) -0.0015(10) -0.0056(11)
C19 0.0252(12) 0.0571(16) 0.0383(15) -0.0015(12) -0.0050(10) 0.0032(12)
C20 0.0253(12) 0.0619(17) 0.0360(14) -0.0058(12) 0.0009(10) 0.0062(12)
C21 0.0269(12) 0.0584(16) 0.0295(13) 0.0007(11) -0.0014(10) -0.0020(12)
C22 0.0279(12) 0.0554(16) 0.0365(14) 0.0026(12) -0.0026(11) 0.0063(12)
C23 0.0292(12) 0.0502(15) 0.0346(14) -0.0037(11) 0.0008(10) 0.0022(11)
C24 0.0273(12) 0.0429(14) 0.0343(13) -0.0020(11) -0.0018(10) -0.0058(11)
C25 0.0342(13) 0.0623(18) 0.0328(14) 0.0052(12) 0.0045(11) -0.0016(13)
C26 0.0285(12) 0.0666(18) 0.0275(14) 0.0016(12) -0.0013(10) 0.0055(12)
C27 0.0260(14) 0.141(4) 0.0337(16) 0.0070(19) -0.0075(12) -0.0053(18)
C28 0.0253(12) 0.0733(19) 0.0264(13) 0.0003(12) -0.0025(10) -0.0055(12)
C29 0.0223(12) 0.084(2) 0.0349(15) 0.0077(14) -0.0013(10) 0.0088(13)
C30 0.0237(12) 0.0671(18) 0.0319(14) 0.0006(12) 0.0017(10) 0.0034(12)
C31 0.0247(11) 0.0500(15) 0.0288(13) -0.0025(11) -0.0014(9) -0.0057(11)
C32 0.0263(12) 0.0475(14) 0.0337(14) -0.0036(11) -0.0008(10) -0.0005(11)
C33 0.0274(12) 0.0585(16) 0.0312(13) -0.0085(12) 0.0028(10) -0.0032(12)
C34 0.0251(12) 0.0475(14) 0.0324(13) -0.0028(11) -0.0026(10) -0.0063(11)
C35 0.0213(11) 0.0385(13) 0.0556(17) 0.0021(12) 0.0055(11) -0.0013(10)
C36 0.0239(12) 0.0415(13) 0.0464(15) 0.0035(11) 0.0030(11) -0.0023(10)
C37 0.0191(11) 0.0299(12) 0.0480(15) 0.0022(10) 0.0001(10) -0.0017(9)
C38 0.0241(12) 0.0393(13) 0.0452(15) 0.0037(11) 0.0010(11) -0.0007(10)
C39 0.0274(12) 0.0437(14) 0.0503(16) 0.0061(12) -0.0041(11) 0.0001(11)
C40 0.0197(11) 0.0350(13) 0.0439(16) 0.0043(11) 0.0002(10) -0.0007(10)
C41 0.0186(11) 0.0366(13) 0.0511(16) 0.0113(11) -0.0007(10) -0.0011(10)
C42 0.0237(12) 0.0532(16) 0.0530(17) 0.0153(13) -0.0023(11) -0.0026(11)
C43 0.0226(12) 0.0489(15) 0.0610(19) 0.0137(13) -0.0068(12) -0.0012(11)
C44 0.0244(12) 0.0338(13) 0.0607(18) -0.0001(12) 0.0068(12) 0.0004(10)
C45 0.0209(11) 0.0371(13) 0.0526(16) 0.0022(11) 0.0021(11) -0.0004(10)
C46 0.0204(11) 0.0442(13) 0.0300(12) -0.0029(10) -0.0016(9) 0.0006(10)
C47 0.0208(11) 0.0444(14) 0.0359(14) -0.0034(11) 0.0035(10) 0.0002(10)
C48 0.0204(11) 0.0451(14) 0.0370(14) -0.0003(11) -0.0044(10) -0.0011(10)
C49 0.0200(11) 0.0427(13) 0.0295(12) 0.0004(10) -0.0001(9) -0.0001(10)
C50 0.0170(10) 0.0269(11) 0.0339(13) -0.0001(9) -0.0006(9) -0.0001(8)
C51 0.0165(10) 0.0276(11) 0.0309(13) 0.0001(9) 0.0001(9) -0.0008(8)
C52 0.0165(10) 0.0330(12) 0.0352(13) -0.0009(10) -0.0005(9) 0.0012(9)
C53 0.0196(11) 0.0552(15) 0.0301(13) 0.0010(11) -0.0026(9) 0.0009(11)
C54 0.0176(11) 0.0547(15) 0.0365(14) -0.0009(11) -0.0038(10) 0.0026(11)
C55 0.0229(12) 0.0520(15) 0.0327(13) 0.0018(11) 0.0020(10) -0.0016(11)
C56 0.0173(11) 0.0516(15) 0.0325(13) 0.0004(11) -0.0023(9) -0.0010(10)
C57 0.0228(11) 0.0400(13) 0.0353(13) -0.0058(10) -0.0020(10) 0.0030(10)
C58 0.0252(12) 0.0444(14) 0.0378(14) -0.0059(11) -0.0068(10) 0.0020(11)
C59 0.0217(12) 0.0624(17) 0.0412(15) -0.0029(13) 0.0021(11) -0.0005(12)
C60 0.0238(12) 0.0589(16) 0.0341(14) -0.0024(12) -0.0026(10) 0.0007(11)
C61 0.0189(11) 0.0315(11) 0.0356(13) -0.0041(10) -0.0026(9) 0.0002(9)
C62 0.0198(10) 0.0294(11) 0.0313(13) -0.0026(9) -0.0015(9) -0.0005(9)
C63 0.0200(11) 0.0270(11) 0.0338(13) -0.0032(9) 0.0006(9) 0.0008(9)
C64 0.0206(11) 0.0426(13) 0.0329(13) -0.0019(10) -0.0026(9) -0.0009(10)
C65 0.0215(11) 0.0433(14) 0.0376(14) -0.0009(11) -0.0024(10) -0.0018(10)
C66 0.0284(12) 0.0395(13) 0.0336(13) -0.0004(10) 0.0033(10) 0.0007(10)
C67 0.0225(11) 0.0359(12) 0.0339(13) -0.0012(10) -0.0015(9) 0.0011(10)
C75 0.066(2) 0.074(2) 0.091(3) -0.008(2) -0.005(2) 0.018(2)
C77 0.099(3) 0.086(3) 0.099(4) 0.004(3) 0.007(3) 0.014(3)
N1 0.0548(16) 0.0652(17) 0.0569(17) 0.0112(13) 0.0153(13) -0.0043(13)
N2 0.0423(14) 0.105(2) 0.0371(14) 0.0167(14) 0.0011(11) -0.0058(15)
N3 0.0237(11) 0.105(2) 0.0262(11) 0.0083(12) -0.0056(9) -0.0030(12)
N4 0.0273(10) 0.0729(16) 0.0265(11) -0.0004(10) 0.0008(9) 0.0032(11)
N5 0.0197(10) 0.0360(11) 0.0616(15) 0.0021(10) -0.0036(10) -0.0003(8)
N6 0.0178(9) 0.0444(12) 0.0416(12) 0.0076(9) -0.0003(8) -0.0024(8)
N7 0.0183(10) 0.0562(13) 0.0414(12) 0.0103(10) 0.0007(9) -0.0034(9)
N8 0.0203(10) 0.0355(11) 0.0678(16) 0.0050(10) 0.0012(10) 0.0008(9)
N9 0.0176(9) 0.0374(11) 0.0395(12) -0.0017(9) -0.0015(8) -0.0004(8)
N10 0.0152(9) 0.0391(10) 0.0281(10) 0.0004(8) -0.0018(7) -0.0001(8)
N11 0.0167(9) 0.0439(11) 0.0271(10) 0.0026(8) 0.0001(7) 0.0014(8)
N12 0.0149(9) 0.0438(11) 0.0395(12) 0.0000(9) 0.0021(8) 0.0002(8)
N13 0.0206(9) 0.0459(12) 0.0463(13) -0.0053(10) -0.0047(9) 0.0009(9)
N14 0.0181(9) 0.0399(11) 0.0294(10) -0.0044(8) -0.0032(8) -0.0003(8)
N15 0.0177(9) 0.0389(11) 0.0282(10) -0.0022(8) -0.0006(7) 0.0002(8)
N16 0.0196(9) 0.0403(11) 0.0412(12) -0.0029(9) 0.0041(8) 0.0001(8)
O1 0.0622(14) 0.0963(18) 0.0405(12) 0.0165(12) 0.0019(10) -0.0154(13)
O2 0.0478(12) 0.0624(14) 0.0691(15) 0.0052(12) 0.0027(11) 0.0022(11)
O3 0.0465(13) 0.094(2) 0.108(2) 0.0406(17) 0.0146(14) 0.0146(13)
O4 0.0374(10) 0.0815(15) 0.0462(12) 0.0152(11) -0.0052(9) -0.0184(11)
O5 0.0498(12) 0.1052(19) 0.0424(12) 0.0149(12) 0.0009(10) -0.0351(13)
O6 0.0345(9) 0.0577(11) 0.0324(10) 0.0004(8) -0.0055(8) 0.0072(9)
O7 0.0325(9) 0.0608(12) 0.0293(9) 0.0022(8) 0.0031(7) 0.0048(8)
O8 0.0355(9) 0.0551(11) 0.0319(10) -0.0011(8) 0.0003(8) 0.0015(8)
O9 0.0326(10) 0.0664(13) 0.0345(10) -0.0035(9) -0.0070(8) 0.0039(9)
O10 0.0344(10) 0.0839(15) 0.0264(10) 0.0047(9) -0.0032(8) 0.0008(10)
O11 0.0223(8) 0.0633(12) 0.0429(12) 0.0024(9) 0.0011(8) -0.0003(8)
O12 0.0196(8) 0.0458(10) 0.0293(9) 0.0024(7) -0.0001(6) -0.0005(7)
O13 0.0228(8) 0.0545(11) 0.0303(10) -0.0050(8) -0.0026(7) 0.0008(8)
O14 0.0570(13) 0.0571(13) 0.0616(14) 0.0010(10) 0.0092(11) -0.0004(11)
O15 0.0410(11) 0.0969(18) 0.0478(13) -0.0030(12) 0.0015(9) -0.0080(12)
O16 0.0408(13) 0.095(2) 0.114(2) 0.0096(17) -0.0026(14) 0.0147(13)
O17 0.0532(14) 0.119(2) 0.0636(16) 0.0010(16) 0.0005(12) 0.0172(15)
O18 0.0605(15) 0.100(2) 0.086(2) 0.0061(16) -0.0056(14) 0.0029(15)
O19 0.0729(18) 0.096(2) 0.082(2) -0.0102(16) 0.0105(15) -0.0012(16)
O22 0.0529(14) 0.0694(16) 0.117(2) -0.0155(15) -0.0209(15) 0.0172(12)
C70 0.114(5) 0.184(7) 0.125(5) 0.012(5) 0.007(4) -0.035(5)
C71 0.131(6) 0.117(5) 0.218(9) 0.049(5) -0.013(6) -0.025(4)
C69 0.130(6) 0.240(11) 0.192(9) 0.018(8) 0.055(6) -0.036(7)
C68 0.151(8) 0.271(13) 0.255(12) 0.141(11) 0.047(8) 0.062(8)
O20A 0.084(7) 0.22(2) 0.137(17) 0.069(18) -0.039(9) 0.000(12)
O20B 0.043(3) 0.070(5) 0.172(13) 0.040(5) -0.013(4) -0.005(2)
O21 0.162(15) 0.27(2) 0.83(6) 0.21(3) 0.10(2) 0.054(15)

loop_
_atom_type_symbol
_atom_type_description
_atom_type_scat_dispersion_real
_atom_type_scat_dispersion_imag
_atom_type_scat_source
C C 0.0181 0.0091 'International Tables Vol C Tables 4.2.6.8 and 6.1.1.4'
H H 0.0000 0.0000 'International Tables Vol C Tables 4.2.6.8 and 6.1.1.4'
N N 0.0311 0.0180 'International Tables Vol C Tables 4.2.6.8 and 6.1.1.4'
O O 0.0492 0.0322 'International Tables Vol C Tables 4.2.6.8 and 6.1.1.4'

loop_
_geom_angle_atom_site_label_1
_geom_angle_atom_site_label_2
_geom_angle_atom_site_label_3
_geom_angle
C2 C1 C6 118.1(3)
C2 C1 C14 121.3(3)
C6 C1 C14 120.6(3)
C3 C2 C1 121.6(3)
C3 C2 H2 119.2
C1 C2 H2 119.2
C2 C3 C4 119.4(3)
C2 C3 H3 120.3
C4 C3 H3 120.3
C5 C4 C3 119.8(3)
C5 C4 N2 121.3(3)
C3 C4 N2 118.9(3)
C6 C5 C4 120.3(3)
C6 C5 H5 119.9
C4 C5 H5 119.9
C5 C6 C1 120.8(3)
C5 C6 H6 119.6
C1 C6 H6 119.6
O1 C7 N2 121.6(3)
O1 C7 N1 123.0(3)
N2 C7 N1 115.3(3)
C9 C8 C13 117.8(3)
C9 C8 N1 119.7(3)
C13 C8 N1 122.4(3)
C10 C9 C8 121.3(3)
C10 C9 H9 119.4
C8 C9 H9 119.4
C9 C10 C11 121.6(3)
C9 C10 H10 119.2
C11 C10 H10 119.2
C10 C11 C12 117.3(3)
C10 C11 C15 122.8(3)
C12 C11 C15 119.9(3)
C13 C12 C11 121.8(3)
C13 C12 H12 119.1
C11 C12 H12 119.1
C12 C13 C8 120.2(3)
C12 C13 H13 119.9
C8 C13 H13 119.9
O4 C14 O5 123.2(3)
O4 C14 C1 119.2(3)
O5 C14 C1 117.6(3)
O2 C15 O3 122.8(3)
O2 C15 C11 123.6(3)
O3 C15 C11 113.6(3)
N1 C16 H16A 109.5
N1 C16 H16B 109.5
H16A C16 H16B 109.5
N1 C16 H16C 109.5
H16A C16 H16C 109.5
H16B C16 H16C 109.5
N2 C17 H17A 109.5
N2 C17 H17B 109.5
H17A C17 H17B 109.5
N2 C17 H17C 109.5
H17A C17 H17C 109.5
H17B C17 H17C 109.5
C19 C18 C23 118.3(2)
C19 C18 C24 121.0(2)
C23 C18 C24 120.8(2)
C20 C19 C18 121.2(2)
C20 C19 H19 119.4
C18 C19 H19 119.4
C19 C20 C21 120.0(2)
C19 C20 H20 120.0
C21 C20 H20 120.0
C22 C21 C20 119.1(2)
C22 C21 N4 122.2(2)
C20 C21 N4 118.7(2)
C23 C22 C21 120.2(2)
C23 C22 H22 119.9
C21 C22 H22 119.9
C22 C23 C18 121.0(2)
C22 C23 H23 119.5
C18 C23 H23 119.5
O9 C24 O8 123.6(2)
O9 C24 C18 119.0(2)
O8 C24 C18 117.4(2)
N4 C25 H25A 109.5
N4 C25 H25B 109.5
H25A C25 H25B 109.5
N4 C25 H25C 109.5
H25A C25 H25C 109.5
H25B C25 H25C 109.5
O10 C26 N4 119.2(2)
O10 C26 N3 118.9(2)
N4 C26 N3 121.9(2)
N3 C27 H27A 109.5
N3 C27 H27B 109.5
H27A C27 H27B 109.5
N3 C27 H27C 109.5
H27A C27 H27C 109.5
H27B C27 H27C 109.5
C33 C28 C29 119.1(2)
C33 C28 N3 122.4(2)
C29 C28 N3 118.5(3)
C30 C29 C28 120.4(3)
C30 C29 H29 119.8
C28 C29 H29 119.8
C29 C30 C31 120.9(2)
C29 C30 H30 119.6
C31 C30 H30 119.6
C30 C31 C32 118.6(2)
C30 C31 C34 119.9(2)
C32 C31 C34 121.4(2)
C33 C32 C31 120.7(2)
C33 C32 H32 119.6
C31 C32 H32 119.6
C28 C33 C32 120.1(2)
C28 C33 H33 119.9
C32 C33 H33 119.9
O7 C34 O6 123.7(2)
O7 C34 C31 118.4(2)
O6 C34 C31 117.9(2)
N5 C35 C36 121.6(2)
N5 C35 H35 119.2
C36 C35 H35 119.2
C35 C36 C37 119.3(3)
C35 C36 H36 120.4
C37 C36 H36 120.4
N6 C37 C38 125.7(2)
N6 C37 C36 116.1(2)
C38 C37 C36 118.2(2)
C39 C38 C37 118.8(2)
C39 C38 H38 120.6
C37 C38 H38 120.6
N5 C39 C38 122.1(3)
N5 C39 H39 119.0
C38 C39 H39 119.0
O11 C40 N7 125.6(2)
O11 C40 N6 124.6(2)
N7 C40 N6 109.7(2)
C45 C41 N7 125.1(2)
C45 C41 C42 118.5(2)
N7 C41 C42 116.4(3)
C43 C42 C41 118.6(3)
C43 C42 H42 120.7
C41 C42 H42 120.7
N8 C43 C42 123.2(3)
N8 C43 H43 118.4
C42 C43 H43 118.4
N8 C44 C45 123.6(3)
N8 C44 H44 118.2
C45 C44 H44 118.2
C41 C45 C44 118.4(3)
C41 C45 H45 120.8
C44 C45 H45 120.8
C47 C46 C50 119.1(2)
C47 C46 H46 120.4
C50 C46 H46 120.4
N9 C47 C46 123.2(2)
N9 C47 H47 118.4
C46 C47 H47 118.4
N9 C48 C49 123.8(2)
N9 C48 H48 118.1
C49 C48 H48 118.1
C48 C49 C50 118.5(2)
C48 C49 H49 120.7
C50 C49 H49 120.7
C49 C50 N10 124.9(2)
C49 C50 C46 118.0(2)
N10 C50 C46 117.1(2)
O12 C51 N10 125.2(2)
O12 C51 N11 124.6(2)
N10 C51 N11 110.3(2)
C56 C52 N11 126.7(2)
C56 C52 C53 118.2(2)
N11 C52 C53 115.1(2)
C54 C53 C52 119.7(2)
C54 C53 H53 120.2
C52 C53 H53 120.2
N12 C54 C53 121.2(2)
N12 C54 H54 119.4
C53 C54 H54 119.4
N12 C55 C56 121.9(2)
N12 C55 H55 119.1
C56 C55 H55 119.1
C55 C56 C52 119.0(2)
C55 C56 H56 120.5
C52 C56 H56 120.5
C61 C57 C58 118.1(2)
C61 C57 H57 121.0
C58 C57 H57 121.0
N13 C58 C57 124.6(2)
N13 C58 H58 117.7
C57 C58 H58 117.7
N13 C59 C60 123.3(3)
N13 C59 H59 118.4
C60 C59 H59 118.4
C59 C60 C61 119.7(2)
C59 C60 H60 120.1
C61 C60 H60 120.1
C57 C61 C60 117.7(2)
C57 C61 N14 124.8(2)
C60 C61 N14 117.5(2)
O13 C62 N14 125.3(2)
O13 C62 N15 124.1(2)
N14 C62 N15 110.6(2)
N15 C63 C67 125.3(2)
N15 C63 C64 116.6(2)
C67 C63 C64 118.1(2)
C65 C64 C63 119.5(2)
C65 C64 H64 120.3
C63 C64 H64 120.3
N16 C65 C64 121.3(2)
N16 C65 H65 119.4
C64 C65 H65 119.4
N16 C66 C67 121.3(2)
N16 C66 H66 119.3
C67 C66 H66 119.3
C66 C67 C63 119.2(2)
C66 C67 H67 120.4
C63 C67 H67 120.4
O22 C75 C77 111.7(4)
O22 C75 H75A 109.3
C77 C75 H75A 109.3
O22 C75 H75B 109.3
C77 C75 H75B 109.3
H75A C75 H75B 107.9
C75 C77 H77A 109.5
C75 C77 H77B 109.5
H77A C77 H77B 109.5
C75 C77 H77C 109.5
H77A C77 H77C 109.5
H77B C77 H77C 109.5
C7 N1 C8 122.5(3)
C7 N1 C16 119.2(3)
C8 N1 C16 118.2(3)
C7 N2 C4 122.9(3)
C7 N2 C17 116.4(3)
C4 N2 C17 118.6(3)
C26 N3 C28 128.6(2)
C26 N3 C27 114.2(2)
C28 N3 C27 116.5(2)
C26 N4 C21 127.7(2)
C26 N4 C25 115.2(2)
C21 N4 C25 117.1(2)
C35 N5 C39 120.0(2)
C35 N5 H5A 120.0
C39 N5 H5A 120.0
C37 N6 C40 127.0(2)
C37 N6 H6A 116.5
C40 N6 H6A 116.5
C40 N7 C41 126.2(2)
C40 N7 H7 116.9
C41 N7 H7 116.9
C44 N8 C43 117.7(2)
C47 N9 C48 117.4(2)
C51 N10 C50 127.1(2)
C51 N10 H10A 116.5
C50 N10 H10A 116.5
C51 N11 C52 127.7(2)
C51 N11 H11 116.2
C52 N11 H11 116.2
C55 N12 C54 120.0(2)
C55 N12 H12A 120.0
C54 N12 H12A 120.0
C58 N13 C59 116.6(2)
C62 N14 C61 126.2(2)
C62 N14 H14 116.9
C61 N14 H14 116.9
C63 N15 C62 126.5(2)
C63 N15 H15 116.8
C62 N15 H15 116.8
C65 N16 C66 120.6(2)
C65 N16 H16 119.7
C66 N16 H16 119.7
C15 O3 H3A 109.5
C68 O17 H17 109.5
C70 O18 H18 109.5
C75 O22 H22A 109.5
C71 C70 O18 112.0(6)
C71 C70 H70A 109.2
O18 C70 H70A 109.2
C71 C70 H70B 109.2
O18 C70 H70B 109.2
H70A C70 H70B 107.9
C70 C71 H71A 109.5
C70 C71 H71B 109.5
H71A C71 H71B 109.5
C70 C71 H71C 109.5
H71A C71 H71C 109.5
H71B C71 H71C 109.5
C68 C69 H69A 109.5
C68 C69 H69B 109.5
H69A C69 H69B 109.5
C68 C69 H69C 109.5
H69A C69 H69C 109.5
H69B C69 H69C 109.5
O17 C68 C69 130.0(8)
O17 C68 H68A 104.8
C69 C68 H68A 104.8
O17 C68 H68B 104.8
C69 C68 H68B 104.8
H68A C68 H68B 105.8

loop_
_geom_bond_atom_site_label_1
_geom_bond_atom_site_label_2
_geom_bond_distance
C1 C2 1.392(4)
C1 C6 1.394(4)
C1 C14 1.496(4)
C2 C3 1.381(5)
C2 H2 0.9500
C3 C4 1.389(4)
C3 H3 0.9500
C4 C5 1.388(5)
C4 N2 1.429(4)
C5 C6 1.379(4)
C5 H5 0.9500
C6 H6 0.9500
C7 O1 1.218(4)
C7 N2 1.362(4)
C7 N1 1.398(5)
C8 C9 1.392(5)
C8 C13 1.401(5)
C8 N1 1.407(4)
C9 C10 1.372(5)
C9 H9 0.9500
C10 C11 1.389(5)
C10 H10 0.9500
C11 C12 1.389(5)
C11 C15 1.480(5)
C12 C13 1.386(4)
C12 H12 0.9500
C13 H13 0.9500
C14 O4 1.249(4)
C14 O5 1.274(4)
C15 O2 1.203(4)
C15 O3 1.321(4)
C16 N1 1.486(5)
C16 H16A 0.9800
C16 H16B 0.9800
C16 H16C 0.9800
C17 N2 1.475(4)
C17 H17A 0.9800
C17 H17B 0.9800
C17 H17C 0.9800
C18 C19 1.387(4)
C18 C23 1.392(4)
C18 C24 1.503(4)
C19 C20 1.374(4)
C19 H19 0.9500
C20 C21 1.399(4)
C20 H20 0.9500
C21 C22 1.383(4)
C21 N4 1.421(3)
C22 C23 1.379(4)
C22 H22 0.9500
C23 H23 0.9500
C24 O9 1.260(3)
C24 O8 1.262(3)
C25 N4 1.469(3)
C25 H25A 0.9800
C25 H25B 0.9800
C25 H25C 0.9800
C26 O10 1.231(3)
C26 N4 1.372(4)
C26 N3 1.380(4)
C27 N3 1.480(3)
C27 H27A 0.9800
C27 H27B 0.9800
C27 H27C 0.9800
C28 C33 1.383(4)
C28 C29 1.398(4)
C28 N3 1.420(4)
C29 C30 1.376(4)
C29 H29 0.9500
C30 C31 1.387(4)
C30 H30 0.9500
C31 C32 1.392(4)
C31 C34 1.500(4)
C32 C33 1.390(4)
C32 H32 0.9500
C33 H33 0.9500
C34 O7 1.247(3)
C34 O6 1.268(3)
C35 N5 1.333(4)
C35 C36 1.365(4)
C35 H35 0.9500
C36 C37 1.408(4)
C36 H36 0.9500
C37 N6 1.371(3)
C37 C38 1.393(4)
C38 C39 1.371(4)
C38 H38 0.9500
C39 N5 1.339(4)
C39 H39 0.9500
C40 O11 1.213(3)
C40 N7 1.373(3)
C40 N6 1.383(3)
C41 C45 1.384(4)
C41 N7 1.393(3)
C41 C42 1.399(4)
C42 C43 1.378(4)
C42 H42 0.9500
C43 N8 1.339(4)
C43 H43 0.9500
C44 N8 1.331(4)
C44 C45 1.386(3)
C44 H44 0.9500
C45 H45 0.9500
C46 C47 1.378(3)
C46 C50 1.396(3)
C46 H46 0.9500
C47 N9 1.335(3)
C47 H47 0.9500
C48 N9 1.336(3)
C48 C49 1.381(3)
C48 H48 0.9500
C49 C50 1.388(3)
C49 H49 0.9500
C50 N10 1.393(3)
C51 O12 1.222(3)
C51 N10 1.373(3)
C51 N11 1.375(3)
C52 C56 1.381(4)
C52 N11 1.382(3)
C52 C53 1.402(3)
C53 C54 1.368(3)
C53 H53 0.9500
C54 N12 1.335(3)
C54 H54 0.9500
C55 N12 1.335(3)
C55 C56 1.380(3)
C55 H55 0.9500
C56 H56 0.9500
C57 C61 1.387(4)
C57 C58 1.389(3)
C57 H57 0.9500
C58 N13 1.327(4)
C58 H58 0.9500
C59 N13 1.339(4)
C59 C60 1.376(4)
C59 H59 0.9500
C60 C61 1.389(4)
C60 H60 0.9500
C61 N14 1.397(3)
C62 O13 1.210(3)
C62 N14 1.374(3)
C62 N15 1.390(3)
C63 N15 1.376(3)
C63 C67 1.397(3)
C63 C64 1.411(3)
C64 C65 1.365(3)
C64 H64 0.9500
C65 N16 1.338(3)
C65 H65 0.9500
C66 N16 1.347(3)
C66 C67 1.373(3)
C66 H66 0.9500
C67 H67 0.9500
C75 O22 1.423(5)
C75 C77 1.439(6)
C75 H75A 0.9900
C75 H75B 0.9900
C77 H77A 0.9800
C77 H77B 0.9800
C77 H77C 0.9800
N5 H5A 0.8800
N6 H6A 0.8800
N7 H7 0.8800
N10 H10A 0.8800
N11 H11 0.8800
N12 H12A 0.8800
N14 H14 0.8800
N15 H15 0.8800
N16 H16 0.8800
O3 H3A 0.8400
O17 C68 1.362(9)
O17 H17 0.8400
O18 C70 1.497(7)
O18 H18 0.8400
O22 H22A 0.8400
C70 C71 1.466(6)
C70 H70A 0.9900
C70 H70B 0.9900
C71 H71A 0.9800
C71 H71B 0.9800
C71 H71C 0.9800
C69 C68 1.457(6)
C69 H69A 0.9800
C69 H69B 0.9800
C69 H69C 0.9800
C68 H68A 0.9900
C68 H68B 0.9900
